data_4110682
loop_
_publ_author_name
'Shinbyoung Ahn'
'Fang Guo'
'Benson M. Kariuki'
'Kenneth D. M. Harris'

_publ_contact_author
;
K.D.M. Harris,
School of Chemistry, 
Cardiff University, Park Place, 
Cardiff CF10 3AT, Wales
;
_publ_contact_author_email HarrisKDM@cardiff.ac.uk
_publ_section_title
;
 Abundant Polymorphism in a System with Multiple Hydrogen-Bonding
 Opportunities: Oxalyl Dihydrazide
;
_journal_name_full 'Journal of the American Chemical Society'
_journal_page_first 8441
_journal_page_last 8452
_journal_paper_doi 10.1021/ja0573155
_journal_volume 128
_journal_year 2006
_chemical_formula_moiety 'C2 H6 N4 O2'
_chemical_formula_sum 'C2 H6 N4 O2'
_chemical_formula_weight 118.11
_chemical_name_systematic
;
 ?
;
_space_group_IT_number 14
_symmetry_cell_setting monoclinic
_symmetry_space_group_name_Hall '-P 2ybc'
_symmetry_space_group_name_H-M 'P 1 21/c 1'
_atom_sites_solution_hydrogens geom
_atom_sites_solution_primary direct
_atom_sites_solution_secondary difmap
_audit_creation_method SHELXL-97
_cell_angle_alpha 90.00
_cell_angle_beta 92.793(5)
_cell_angle_gamma 90.00
_cell_formula_units_Z 2
_cell_length_a 3.762(4)
_cell_length_b 11.652(5)
_cell_length_c 5.619(2)
_cell_measurement_reflns_used 412
_cell_measurement_temperature 293(2)
_cell_measurement_theta_max 25.34
_cell_measurement_theta_min 3.5
_cell_volume 246.0(3)
_computing_cell_refinement 'MSC/AFC Diffractometer Control'
_computing_data_collection 'MSC/AFC Diffractometer Control'
_computing_data_reduction 'teXsan (MSC, 1995)'
_computing_publication_material SHELXTL
_computing_structure_refinement SHELXTL
_computing_structure_solution SHELXTL
_diffrn_ambient_temperature 293(2)
_diffrn_measurement_device_type 'Rigaku R-axis IIc'
_diffrn_measurement_method 'Image plate scans'
_diffrn_radiation_monochromator graphite
_diffrn_radiation_source 'Rotating anode'
_diffrn_radiation_type MoK\a
_diffrn_radiation_wavelength 0.71069
_diffrn_reflns_av_R_equivalents 0.1384
_diffrn_reflns_limit_h_max 4
_diffrn_reflns_limit_h_min -4
_diffrn_reflns_limit_k_max 13
_diffrn_reflns_limit_k_min -13
_diffrn_reflns_limit_l_max 6
_diffrn_reflns_limit_l_min -5
_diffrn_reflns_number 1037
_diffrn_reflns_theta_max 25.34
_diffrn_reflns_theta_min 3.5
_exptl_absorpt_coefficient_mu 0.138
_exptl_absorpt_correction_type none
_exptl_crystal_colour colourless
_exptl_crystal_density_diffrn 1.594
_exptl_crystal_description block
_exptl_crystal_F_000 124
_exptl_crystal_size_max 0.15
_exptl_crystal_size_mid 0.15
_exptl_crystal_size_min 0.15
_refine_diff_density_max 0.318
_refine_diff_density_min -0.433
_refine_ls_extinction_method none
_refine_ls_goodness_of_fit_ref 1.245
_refine_ls_hydrogen_treatment mixed
_refine_ls_matrix_type full
_refine_ls_number_parameters 37
_refine_ls_number_reflns 412
_refine_ls_number_restraints 0
_refine_ls_restrained_S_all 1.245
_refine_ls_R_factor_all 0.1055
_refine_ls_R_factor_gt 0.089
_refine_ls_shift/su_max 0.000
_refine_ls_shift/su_mean 0.000
_refine_ls_structure_factor_coef Fsqd
_refine_ls_weighting_details 'calc w=1/[\s^2^(Fo^2^)+(0.0492P)^2^+0.0498P] where P=(Fo^2^+2Fc^2^)/3'
_refine_ls_weighting_scheme calc
_refine_ls_wR_factor_gt 0.2046
_refine_ls_wR_factor_ref 0.2256
_reflns_number_gt 330
_reflns_number_total 412
_reflns_threshold_expression >2sigma(I)
_cod_data_source_file ja0573155si20051103_024327_2.cif
_cod_data_source_block beta
_cod_database_code 4110682

loop_
_symmetry_equiv_pos_as_xyz
'x, y, z'
'-x, y+1/2, -z+1/2'
'-x, -y, -z'
'x, -y-1/2, z-1/2'

loop_
_atom_site_label
_atom_site_type_symbol
_atom_site_fract_x
_atom_site_fract_y
_atom_site_fract_z
_atom_site_U_iso_or_equiv
_atom_site_adp_type
_atom_site_occupancy
_atom_site_symmetry_multiplicity
_atom_site_calc_flag
_atom_site_refinement_flags
C1 C 0.5484(11) 0.0580(3) 0.0636(7) 0.030(1) Uani 1 1 d .
N1 N 0.8961(10) 0.1354(3) 0.4129(7) 0.038(1) Uani 1 1 d .
N2 N 0.7590(10) 0.0419(3) 0.2620(7) 0.035(1) Uani 1 1 d .
H3 H 0.8478(101) -0.0263(41) 0.3186(78) 0.036(11) Uiso 1 1 calc R
O1 O 0.4333(9) 0.1523(2) -0.0121(6) 0.041(1) Uani 1 1 d .
H1 H 0.7133(124) 0.1697(37) 0.4480(82) 0.028(11) Uiso 1 1 d .
H2 H 1.0769(252) 0.1722(65) 0.3076(173) 0.113(27) Uiso 1 1 d .

loop_
_atom_site_aniso_label
_atom_site_aniso_U_11
_atom_site_aniso_U_22
_atom_site_aniso_U_33
_atom_site_aniso_U_23
_atom_site_aniso_U_13
_atom_site_aniso_U_12
C1 0.036(2) 0.026(2) 0.027(2) 0.001(2) 0.002(2) -0.002(2
N1 0.043(2) 0.034(2) 0.035(2) -0.008(2) -0.007(2) 0.003(2)
N2 0.043(2) 0.026(2) 0.035(2) -0.003(1) -0.005(2) 0.001(2)
O1 0.049(2) 0.026(2) 0.045(2) 0.006(1) -0.004(2) 0.003(1)

loop_
_atom_type_symbol
_atom_type_description
_atom_type_scat_dispersion_real
_atom_type_scat_dispersion_imag
_atom_type_scat_source
C C 0.0181 0.0091 'International Tables Vol C Tables 4.2.6.8 and 6.1.1.4'
H H 0.0000 0.0000 'International Tables Vol C Tables 4.2.6.8 and 6.1.1.4'
N N 0.0311 0.0180 'International Tables Vol C Tables 4.2.6.8 and 6.1.1.4'
O O 0.0492 0.0322 'International Tables Vol C Tables 4.2.6.8 and 6.1.1.4'

loop_
_geom_angle_atom_site_label_1
_geom_angle_atom_site_label_2
_geom_angle_atom_site_label_3
_geom_angle
O1 C1 N2 124.22(17)
C1 N2 N1 122.86(16)

loop_
_geom_bond_atom_site_label_1
_geom_bond_atom_site_label_2
_geom_bond_distance
C1 O1 1.235(2)
C1 N2 1.317(2)
N1 N2 1.410(2)
